data_7019628
loop_
_publ_author_name
'Das, Atanu Kumar'
'H\"ubner, Ralph'
'Sarkar, Biprajit'
'Fiedler, Jan'
'Z\'ali\<s, Stanislav'
'Lahiri, Goutam Kumar'
'Kaim, Wolfgang'

_publ_section_title
;
 UV-vis-NIR and EPR characterisation of the redox series
 [MQ(3)](2+,+,0,-,2-), M = Ru or Os, and Q = o-quinone derivative.
;
_journal_issue 29
_journal_name_full 'Dalton transactions (Cambridge, England : 2003)'
_journal_page_first 8913
_journal_page_last 8921
_journal_paper_doi 10.1039/c2dt30846k
_journal_volume 41
_journal_year 2012
_chemical_formula_moiety 'C60 H75 N3 O3 Os'
_chemical_formula_sum 'C60 H75 N3 O3 Os'
_chemical_formula_weight 1076.43
_chemical_name_systematic
;
?
;
_space_group_IT_number 19
_symmetry_cell_setting orthorhombic
_symmetry_space_group_name_Hall 'P 2ac 2ab'
_symmetry_space_group_name_H-M 'P 21 21 21'
_atom_sites_solution_hydrogens geom
_atom_sites_solution_primary direct
_atom_sites_solution_secondary difmap
_audit_creation_method SHELXL-97
_cell_angle_alpha 90.00
_cell_angle_beta 90.00
_cell_angle_gamma 90.00
_cell_formula_units_Z 4
_cell_length_a 13.05450(10)
_cell_length_b 17.3817(2)
_cell_length_c 23.3892(3)
_cell_measurement_reflns_used 6219
_cell_measurement_temperature 100(2)
_cell_measurement_theta_max 26.73
_cell_measurement_theta_min 0.41
_cell_volume 5307.23(10)
_computing_cell_refinement 'HKL Scalepack (Otwinowski & Minor 1997)'
_computing_data_collection 'Collect (Nonius BV, 1997-2000)'
_computing_data_reduction 'HKL Denzo and Scalepack (Otwinowski & Minor 1997)'
_computing_molecular_graphics SHELXTL
_computing_publication_material SHELXTL
_computing_structure_refinement 'SHELXL-97 (Sheldrick, 1997)'
_computing_structure_solution 'SHELXS-97 (Sheldrick, 1990)'
_diffrn_ambient_temperature 100(2)
_diffrn_measured_fraction_theta_full 0.999
_diffrn_measured_fraction_theta_max 0.999
_diffrn_measurement_device_type 'Kappa CCD'
_diffrn_measurement_method CCD
_diffrn_radiation_monochromator graphite
_diffrn_radiation_source 'fine-focus sealed tube'
_diffrn_radiation_type MoK\a
_diffrn_radiation_wavelength 0.71073
_diffrn_reflns_av_R_equivalents 0.0000
_diffrn_reflns_av_sigmaI/netI 0.0401
_diffrn_reflns_limit_h_max 16
_diffrn_reflns_limit_h_min -16
_diffrn_reflns_limit_k_max 21
_diffrn_reflns_limit_k_min -21
_diffrn_reflns_limit_l_max 29
_diffrn_reflns_limit_l_min -29
_diffrn_reflns_number 11233
_diffrn_reflns_theta_full 26.72
_diffrn_reflns_theta_max 26.72
_diffrn_reflns_theta_min 1.46
_exptl_absorpt_coefficient_mu 2.449
_exptl_absorpt_correction_T_max 0.484
_exptl_absorpt_correction_T_min 0.480
_exptl_absorpt_correction_type empirical
_exptl_absorpt_process_details 'Scalepack (W. Minor & Z. Otwinowski)'
_exptl_crystal_colour black
_exptl_crystal_density_diffrn 1.347
_exptl_crystal_density_method 'not measured'
_exptl_crystal_description block
_exptl_crystal_F_000 2224
_exptl_crystal_size_max 0.3
_exptl_crystal_size_mid 0.3
_exptl_crystal_size_min 0.3
_refine_diff_density_max 0.969
_refine_diff_density_min -1.124
_refine_diff_density_rms 0.085
_refine_ls_abs_structure_details 'Flack H D (1983), Acta Cryst. A39, 876-881'
_refine_ls_abs_structure_Flack -0.008(4)
_refine_ls_extinction_method none
_refine_ls_goodness_of_fit_ref 1.019
_refine_ls_hydrogen_treatment constr
_refine_ls_matrix_type full
_refine_ls_number_parameters 604
_refine_ls_number_reflns 11233
_refine_ls_number_restraints 0
_refine_ls_restrained_S_all 1.019
_refine_ls_R_factor_all 0.0325
_refine_ls_R_factor_gt 0.0271
_refine_ls_shift/su_max 0.005
_refine_ls_shift/su_mean 0.000
_refine_ls_structure_factor_coef Fsqd
_refine_ls_weighting_details 'calc w=1/[\s^2^(Fo^2^)+(0.0229P)^2^+4.5458P] where P=(Fo^2^+2Fc^2^)/3'
_refine_ls_weighting_scheme calc
_refine_ls_wR_factor_gt 0.0522
_refine_ls_wR_factor_ref 0.0538
_reflns_number_gt 10526
_reflns_number_total 11233
_reflns_threshold_expression >2sigma(I)
_cod_data_source_file c2dt30846k.txt
_cod_data_source_block c:\crystal\x-red32\rhaug09c
_cod_database_code 7019628

loop_
_symmetry_equiv_pos_as_xyz
'x, y, z'
'-x+1/2, -y, z+1/2'
'x+1/2, -y+1/2, -z'
'-x, y+1/2, -z+1/2'

loop_
_atom_site_label
_atom_site_type_symbol
_atom_site_fract_x
_atom_site_fract_y
_atom_site_fract_z
_atom_site_U_iso_or_equiv
_atom_site_adp_type
_atom_site_occupancy
_atom_site_symmetry_multiplicity
_atom_site_calc_flag
_atom_site_refinement_flags
Os Os 0.971870(9) 0.989298(7) 0.218635(5) 0.00968(4) Uani 1 1 d .
O1 O 0.94991(16) 0.93925(13) 0.14289(9) 0.0123(5) Uani 1 1 d .
N1 N 0.8641(2) 0.91342(16) 0.23905(12) 0.0105(6) Uani 1 1 d .
C1 C 0.8598(2) 0.90480(19) 0.13923(14) 0.0099(7) Uani 1 1 d .
C2 C 0.8145(2) 0.88325(19) 0.08626(14) 0.0103(7) Uani 1 1 d .
C3 C 0.7185(2) 0.85045(19) 0.08911(14) 0.0114(7) Uani 1 1 d .
H3A H 0.6873 0.8360 0.0550 0.014 Uiso 1 1 calc R
C4 C 0.6643(3) 0.83728(19) 0.14068(15) 0.0120(7) Uani 1 1 d .
C5 C 0.7103(3) 0.85712(19) 0.19153(14) 0.0110(7) Uani 1 1 d .
H5A H 0.6762 0.8490 0.2259 0.013 Uiso 1 1 calc R
C6 C 0.8093(3) 0.8897(2) 0.19150(15) 0.0114(7) Uani 1 1 d .
C7 C 0.8681(3) 0.9029(2) 0.02965(14) 0.0131(7) Uani 1 1 d .
C8 C 0.5543(2) 0.8068(2) 0.13898(15) 0.0174(8) Uani 1 1 d .
C9 C 0.8223(3) 0.8992(2) 0.29400(14) 0.0132(8) Uani 1 1 d .
C10 C 0.7980(3) 0.8233(2) 0.31082(15) 0.0159(7) Uani 1 1 d .
H10A H 0.8140 0.7820 0.2872 0.019 Uiso 1 1 calc R
C11 C 0.7499(3) 0.8111(2) 0.36295(15) 0.0201(8) Uani 1 1 d .
H11A H 0.7319 0.7614 0.3737 0.024 Uiso 1 1 calc R
C12 C 0.7282(3) 0.8721(2) 0.39918(15) 0.0214(9) Uani 1 1 d .
H12A H 0.6957 0.8634 0.4340 0.026 Uiso 1 1 calc R
C13 C 0.7552(3) 0.9455(2) 0.38327(15) 0.0177(8) Uani 1 1 d .
H13A H 0.7430 0.9863 0.4082 0.021 Uiso 1 1 calc R
C14 C 0.8006(3) 0.9599(2) 0.33018(14) 0.0150(8) Uani 1 1 d .
H14A H 0.8162 1.0100 0.3193 0.018 Uiso 1 1 calc R
C15 C 0.9776(3) 0.8704(2) 0.02822(14) 0.0190(7) Uani 1 1 d .
H15C H 1.0093 0.8834 -0.0075 0.023 Uiso 1 1 calc R
H15B H 0.9753 0.8155 0.0323 0.023 Uiso 1 1 calc R
H15A H 1.0167 0.8921 0.0590 0.023 Uiso 1 1 calc R
C16 C 0.8716(2) 0.9912(2) 0.02311(13) 0.0171(7) Uani 1 1 d .
H16C H 0.9050 1.0043 -0.0122 0.021 Uiso 1 1 calc R
H16B H 0.9090 1.0131 0.0545 0.021 Uiso 1 1 calc R
H16A H 0.8031 1.0113 0.0229 0.021 Uiso 1 1 calc R
C17 C 0.8093(3) 0.8700(2) -0.02145(14) 0.0158(8) Uani 1 1 d .
H17C H 0.8444 0.8830 -0.0562 0.019 Uiso 1 1 calc R
H17B H 0.7414 0.8913 -0.0222 0.019 Uiso 1 1 calc R
H17A H 0.8051 0.8151 -0.0180 0.019 Uiso 1 1 calc R
C18 C 0.5290(4) 0.7594(2) 0.19237(16) 0.0321(9) Uani 1 1 d .
H18C H 0.4597 0.7413 0.1901 0.039 Uiso 1 1 calc R
H18B H 0.5369 0.7909 0.2258 0.039 Uiso 1 1 calc R
H18A H 0.5747 0.7162 0.1947 0.039 Uiso 1 1 calc R
C19 C 0.5345(3) 0.7560(2) 0.08689(15) 0.0286(9) Uani 1 1 d .
H19C H 0.4647 0.7386 0.0874 0.034 Uiso 1 1 calc R
H19B H 0.5796 0.7124 0.0878 0.034 Uiso 1 1 calc R
H19A H 0.5466 0.7851 0.0526 0.034 Uiso 1 1 calc R
C20 C 0.4815(3) 0.8763(2) 0.1364(2) 0.0352(10) Uani 1 1 d .
H20C H 0.4119 0.8585 0.1352 0.042 Uiso 1 1 calc R
H20B H 0.4959 0.9060 0.1028 0.042 Uiso 1 1 calc R
H20A H 0.4912 0.9078 0.1697 0.042 Uiso 1 1 calc R
O2 O 0.84743(17) 1.05440(14) 0.20006(10) 0.0144(5) Uani 1 1 d .
N2 N 1.0329(2) 1.08151(15) 0.17825(11) 0.0141(6) Uani 1 1 d .
C21 C 0.8612(3) 1.1141(2) 0.16637(14) 0.0123(7) Uani 1 1 d .
C22 C 0.7802(3) 1.15856(19) 0.14391(15) 0.0131(7) Uani 1 1 d .
C23 C 0.8079(3) 1.2176(2) 0.10743(15) 0.0167(8) Uani 1 1 d .
H23A H 0.7558 1.2472 0.0915 0.020 Uiso 1 1 calc R
C24 C 0.9101(3) 1.23588(19) 0.09269(14) 0.0151(7) Uani 1 1 d .
C25 C 0.9877(3) 1.19308(19) 0.11611(14) 0.0147(7) Uani 1 1 d .
H25A H 1.0556 1.2049 0.1078 0.018 Uiso 1 1 calc R
C26 C 0.9644(3) 1.13105(17) 0.15288(13) 0.0121(6) Uani 1 1 d .
C27 C 0.6679(3) 1.1366(2) 0.15534(17) 0.0166(8) Uani 1 1 d .
C28 C 0.9302(3) 1.3001(2) 0.04910(15) 0.0184(8) Uani 1 1 d .
C29 C 1.1364(3) 1.0817(2) 0.15803(16) 0.0168(8) Uani 1 1 d .
C30 C 1.2173(3) 1.0939(2) 0.19501(19) 0.0280(10) Uani 1 1 d .
H30A H 1.2053 1.1068 0.2330 0.034 Uiso 1 1 calc R
C31 C 1.3172(3) 1.0867(3) 0.1746(2) 0.0441(14) Uani 1 1 d .
H31A H 1.3721 1.0943 0.1993 0.053 Uiso 1 1 calc R
C32 C 1.3352(3) 1.0686(3) 0.1184(2) 0.0449(14) Uani 1 1 d .
H32A H 1.4022 1.0640 0.1054 0.054 Uiso 1 1 calc R
C33 C 1.2550(3) 1.0572(2) 0.0811(2) 0.0354(11) Uani 1 1 d .
H33A H 1.2676 1.0452 0.0430 0.042 Uiso 1 1 calc R
C34 C 1.1558(3) 1.0638(2) 0.10078(18) 0.0229(9) Uani 1 1 d .
H34A H 1.1013 1.0562 0.0758 0.028 Uiso 1 1 calc R
C35 C 0.6463(3) 1.1292(2) 0.21933(19) 0.0299(9) Uani 1 1 d .
H35C H 0.5758 1.1155 0.2250 0.036 Uiso 1 1 calc R
H35B H 0.6600 1.1773 0.2379 0.036 Uiso 1 1 calc R
H35A H 0.6895 1.0900 0.2353 0.036 Uiso 1 1 calc R
C36 C 0.6458(3) 1.0598(2) 0.12582(19) 0.0258(9) Uani 1 1 d .
H36C H 0.5759 1.0453 0.1326 0.031 Uiso 1 1 calc R
H36B H 0.6906 1.0209 0.1409 0.031 Uiso 1 1 calc R
H36A H 0.6572 1.0649 0.0855 0.031 Uiso 1 1 calc R
C37 C 0.5943(3) 1.1970(2) 0.13164(19) 0.0270(9) Uani 1 1 d .
H37C H 0.5251 1.1818 0.1395 0.032 Uiso 1 1 calc R
H37B H 0.6039 1.2016 0.0911 0.032 Uiso 1 1 calc R
H37A H 0.6078 1.2457 0.1495 0.032 Uiso 1 1 calc R
C38 C 1.0428(3) 1.3165(3) 0.0408(2) 0.0444(13) Uani 1 1 d .
H38C H 1.0511 1.3569 0.0132 0.053 Uiso 1 1 calc R
H38B H 1.0767 1.2709 0.0275 0.053 Uiso 1 1 calc R
H38A H 1.0724 1.3322 0.0766 0.053 Uiso 1 1 calc R
C39 C 0.8778(4) 1.3744(2) 0.0685(2) 0.0433(13) Uani 1 1 d .
H39C H 0.8901 1.4141 0.0408 0.052 Uiso 1 1 calc R
H39B H 0.9049 1.3898 0.1048 0.052 Uiso 1 1 calc R
H39A H 0.8054 1.3658 0.0719 0.052 Uiso 1 1 calc R
C40 C 0.8857(3) 1.2753(2) -0.00864(17) 0.0323(10) Uani 1 1 d .
H40C H 0.8973 1.3150 -0.0364 0.039 Uiso 1 1 calc R
H40B H 0.8134 1.2665 -0.0047 0.039 Uiso 1 1 calc R
H40A H 0.9185 1.2287 -0.0210 0.039 Uiso 1 1 calc R
O3 O 1.00451(15) 1.03134(13) 0.29736(9) 0.0135(5) Uani 1 1 d .
N3 N 1.0976(2) 0.93473(16) 0.23629(11) 0.0111(6) Uani 1 1 d .
C41 C 1.1003(2) 1.0175(2) 0.31381(12) 0.0110(6) Uani 1 1 d .
C42 C 1.1489(3) 1.0542(2) 0.36095(14) 0.0133(7) Uani 1 1 d .
C43 C 1.2499(3) 1.0335(2) 0.37105(14) 0.0153(8) Uani 1 1 d .
H43A H 1.2834 1.0571 0.4015 0.018 Uiso 1 1 calc R
C44 C 1.3059(2) 0.9793(2) 0.33854(13) 0.0142(7) Uani 1 1 d .
C45 C 1.2569(2) 0.9433(2) 0.29365(14) 0.0130(7) Uani 1 1 d .
H45A H 1.2908 0.9067 0.2717 0.016 Uiso 1 1 calc R
C46 C 1.1548(2) 0.96293(17) 0.28181(15) 0.0107(6) Uani 1 1 d .
C47 C 1.0962(3) 1.1182(2) 0.39533(15) 0.0169(8) Uani 1 1 d .
C48 C 1.4185(3) 0.9631(2) 0.35366(14) 0.0169(7) Uani 1 1 d .
C49 C 1.1336(2) 0.8665(2) 0.20733(14) 0.0127(7) Uani 1 1 d .
C50 C 1.1707(3) 0.8704(2) 0.15183(16) 0.0182(8) Uani 1 1 d .
H50A H 1.1749 0.9175 0.1331 0.022 Uiso 1 1 calc R
C51 C 1.2015(3) 0.8035(2) 0.12456(16) 0.0205(8) Uani 1 1 d .
H51A H 1.2267 0.8058 0.0874 0.025 Uiso 1 1 calc R
C52 C 1.1950(3) 0.7335(2) 0.15228(16) 0.0188(8) Uani 1 1 d .
H52A H 1.2156 0.6888 0.1337 0.023 Uiso 1 1 calc R
C53 C 1.1584(3) 0.7298(2) 0.20705(16) 0.0226(9) Uani 1 1 d .
H53A H 1.1544 0.6824 0.2254 0.027 Uiso 1 1 calc R
C54 C 1.1269(3) 0.7960(2) 0.23557(15) 0.0193(8) Uani 1 1 d .
H54A H 1.1020 0.7933 0.2728 0.023 Uiso 1 1 calc R
C55 C 0.9915(3) 1.0911(2) 0.41770(16) 0.0214(9) Uani 1 1 d .
H55C H 0.9601 1.1318 0.4392 0.026 Uiso 1 1 calc R
H55B H 1.0008 1.0470 0.4419 0.026 Uiso 1 1 calc R
H55A H 0.9484 1.0777 0.3860 0.026 Uiso 1 1 calc R
C56 C 1.0816(3) 1.1876(2) 0.35493(16) 0.0225(8) Uani 1 1 d .
H56C H 1.0487 1.2287 0.3753 0.027 Uiso 1 1 calc R
H56B H 1.0398 1.1726 0.3230 0.027 Uiso 1 1 calc R
H56A H 1.1471 1.2047 0.3414 0.027 Uiso 1 1 calc R
C57 C 1.1594(3) 1.1442(2) 0.44676(17) 0.0265(9) Uani 1 1 d .
H57C H 1.1233 1.1839 0.4669 0.032 Uiso 1 1 calc R
H57B H 1.2242 1.1637 0.4339 0.032 Uiso 1 1 calc R
H57A H 1.1705 1.1013 0.4718 0.032 Uiso 1 1 calc R
C58 C 1.4778(3) 1.03885(19) 0.35725(16) 0.0249(8) Uani 1 1 d .
H58C H 1.5479 1.0284 0.3668 0.030 Uiso 1 1 calc R
H58B H 1.4479 1.0709 0.3862 0.030 Uiso 1 1 calc R
H58A H 1.4746 1.0647 0.3210 0.030 Uiso 1 1 calc R
C59 C 1.4708(3) 0.9127(2) 0.30907(15) 0.0238(8) Uani 1 1 d .
H59C H 1.5407 0.9040 0.3200 0.029 Uiso 1 1 calc R
H59B H 1.4689 0.9379 0.2726 0.029 Uiso 1 1 calc R
H59A H 1.4357 0.8642 0.3065 0.029 Uiso 1 1 calc R
C60 C 1.4227(3) 0.9223(2) 0.41217(15) 0.0223(8) Uani 1 1 d .
H60C H 1.4928 0.9120 0.4221 0.027 Uiso 1 1 calc R
H60B H 1.3856 0.8747 0.4101 0.027 Uiso 1 1 calc R
H60A H 1.3924 0.9547 0.4408 0.027 Uiso 1 1 calc R

loop_
_atom_site_aniso_label
_atom_site_aniso_U_11
_atom_site_aniso_U_22
_atom_site_aniso_U_33
_atom_site_aniso_U_23
_atom_site_aniso_U_13
_atom_site_aniso_U_12
Os 0.00789(5) 0.01152(6) 0.00962(5) -0.00010(5) -0.00084(5) -0.00102(5)
O1 0.0105(13) 0.0163(13) 0.0100(11) -0.0008(9) -0.0014(9) -0.0020(9)
N1 0.0101(14) 0.0091(15) 0.0124(14) 0.0008(11) -0.0002(11) 0.0014(12)
C1 0.0086(16) 0.0100(18) 0.0111(17) -0.0013(13) 0.0004(13) 0.0026(13)
C2 0.0093(16) 0.0101(17) 0.0116(16) -0.0014(13) -0.0003(13) 0.0001(13)
C3 0.0110(16) 0.0115(18) 0.0117(16) -0.0029(13) -0.0047(14) -0.0002(13)
C4 0.0117(17) 0.0094(18) 0.0150(18) -0.0011(13) 0.0007(14) 0.0001(13)
C5 0.0119(17) 0.0110(18) 0.0102(16) -0.0003(13) 0.0014(14) 0.0009(13)
C6 0.0101(17) 0.0100(18) 0.0141(17) -0.0019(14) -0.0021(14) 0.0025(14)
C7 0.0130(17) 0.0167(19) 0.0097(17) 0.0028(14) 0.0004(13) -0.0021(14)
C8 0.014(2) 0.0188(19) 0.0197(19) -0.0012(14) -0.0005(14) -0.0068(13)
C9 0.0126(17) 0.0165(19) 0.0106(19) 0.0018(13) -0.0020(13) 0.0002(14)
C10 0.0162(18) 0.0128(19) 0.0187(19) 0.0028(15) -0.0019(15) -0.0008(14)
C11 0.0196(19) 0.021(2) 0.0196(19) 0.0085(16) -0.0025(15) -0.0036(16)
C12 0.018(2) 0.033(2) 0.0129(18) 0.0060(16) 0.0026(15) 0.0022(17)
C13 0.0140(18) 0.025(2) 0.0137(18) -0.0054(15) 0.0028(14) 0.0027(15)
C14 0.0118(17) 0.0178(19) 0.0155(18) 0.0003(14) -0.0010(14) 0.0006(14)
C15 0.0171(18) 0.030(2) 0.0097(15) -0.0009(13) 0.0030(16) 0.0015(19)
C16 0.0179(16) 0.0203(19) 0.0130(15) 0.0039(15) 0.0006(12) -0.0033(15)
C17 0.0169(19) 0.021(2) 0.0100(17) -0.0015(14) 0.0001(14) -0.0019(15)
C18 0.028(2) 0.044(2) 0.0242(19) 0.0000(17) 0.001(2) -0.021(2)
C19 0.024(2) 0.038(2) 0.0237(19) -0.0053(16) 0.0025(19) -0.019(2)
C20 0.0110(19) 0.035(2) 0.060(3) -0.006(2) -0.003(2) -0.006(2)
O2 0.0117(12) 0.0151(14) 0.0163(13) 0.0030(10) -0.0011(9) -0.0007(10)
N2 0.0107(13) 0.0158(14) 0.0158(13) -0.0026(11) -0.0052(13) 0.0019(14)
C21 0.0157(18) 0.0107(18) 0.0106(18) -0.0029(13) 0.0009(14) -0.0021(14)
C22 0.0120(17) 0.0094(18) 0.0178(18) -0.0023(14) -0.0040(14) 0.0009(13)
C23 0.0141(18) 0.014(2) 0.022(2) 0.0032(15) -0.0057(15) 0.0024(14)
C24 0.0187(18) 0.0135(18) 0.0130(17) -0.0021(14) -0.0047(15) -0.0023(15)
C25 0.0135(18) 0.0155(18) 0.0150(16) 0.0014(13) -0.0014(14) -0.0027(14)
C26 0.0111(16) 0.0112(16) 0.0139(15) -0.0033(12) -0.0045(15) -0.0012(15)
C27 0.0102(17) 0.0124(19) 0.027(2) 0.0015(15) 0.0018(16) 0.0033(14)
C28 0.022(2) 0.0133(19) 0.0195(19) 0.0036(15) -0.0034(15) -0.0050(15)
C29 0.0080(17) 0.016(2) 0.026(2) 0.0066(16) -0.0009(15) -0.0009(15)
C30 0.016(2) 0.029(2) 0.039(2) 0.0183(19) -0.0049(17) -0.0076(17)
C31 0.012(2) 0.049(3) 0.072(4) 0.041(3) -0.014(2) -0.0126(19)
C32 0.015(2) 0.046(3) 0.073(4) 0.036(3) 0.015(2) 0.008(2)
C33 0.025(2) 0.028(3) 0.053(3) 0.018(2) 0.019(2) 0.0062(18)
C34 0.0154(19) 0.019(2) 0.035(2) 0.0068(17) 0.0061(17) 0.0010(15)
C35 0.0119(18) 0.043(2) 0.034(2) -0.003(2) 0.004(2) 0.0011(15)
C36 0.0136(19) 0.017(2) 0.046(3) -0.0062(18) -0.0066(18) -0.0013(16)
C37 0.014(2) 0.017(2) 0.050(3) 0.0060(18) 0.0002(18) 0.0034(16)
C38 0.033(3) 0.051(3) 0.049(3) 0.036(2) -0.008(2) -0.008(2)
C39 0.074(4) 0.016(2) 0.040(3) -0.001(2) 0.016(3) 0.002(2)
C40 0.041(3) 0.031(2) 0.026(2) 0.0079(18) -0.0037(19) -0.0087(19)
O3 0.0134(12) 0.0174(13) 0.0098(11) -0.0010(8) -0.0025(8) 0.0003(8)
N3 0.0111(14) 0.0120(15) 0.0103(14) -0.0002(11) -0.0036(11) -0.0028(12)
C41 0.0124(15) 0.0124(17) 0.0082(14) -0.0024(14) -0.0017(12) -0.0008(14)
C42 0.0142(17) 0.0150(19) 0.0108(17) -0.0039(14) -0.0019(14) -0.0005(14)
C43 0.0174(17) 0.016(2) 0.0128(17) -0.0037(14) -0.0042(14) -0.0031(14)
C44 0.0148(16) 0.0145(18) 0.0135(16) -0.0008(14) -0.0023(13) 0.0003(14)
C45 0.0132(16) 0.0122(18) 0.0135(19) -0.0026(13) 0.0010(13) 0.0009(13)
C46 0.0143(15) 0.0097(15) 0.0081(14) -0.0016(15) -0.0045(15) -0.0029(11)
C47 0.0152(18) 0.018(2) 0.0179(19) -0.0051(15) -0.0022(15) -0.0009(15)
C48 0.0161(17) 0.0171(19) 0.0176(18) -0.0070(14) -0.0042(15) 0.0017(14)
C49 0.0099(16) 0.0151(18) 0.0130(19) -0.0042(13) -0.0039(13) -0.0008(13)
C50 0.0178(19) 0.018(2) 0.0193(19) -0.0012(16) 0.0023(16) -0.0046(15)
C51 0.0164(19) 0.025(2) 0.020(2) -0.0051(16) 0.0046(15) -0.0005(16)
C52 0.0155(18) 0.016(2) 0.025(2) -0.0094(16) -0.0026(16) 0.0037(15)
C53 0.028(2) 0.0136(19) 0.026(2) 0.0024(15) -0.0039(17) 0.0032(15)
C54 0.025(2) 0.020(2) 0.0129(18) -0.0012(14) 0.0011(14) 0.0003(15)
C55 0.019(2) 0.022(2) 0.0227(19) -0.0094(15) 0.0020(15) 0.0017(15)
C56 0.025(2) 0.0136(19) 0.029(2) -0.0058(16) -0.0014(17) 0.0010(16)
C57 0.027(2) 0.026(2) 0.027(2) -0.0110(17) -0.0014(18) 0.0055(18)
C58 0.0149(17) 0.0201(18) 0.040(2) -0.0066(15) -0.0029(19) -0.0024(17)
C59 0.0134(17) 0.030(2) 0.0285(19) -0.0099(15) -0.0065(18) 0.007(2)
C60 0.0212(19) 0.023(2) 0.022(2) -0.0024(16) -0.0091(16) 0.0056(16)

loop_
_atom_type_symbol
_atom_type_description
_atom_type_scat_dispersion_real
_atom_type_scat_dispersion_imag
_atom_type_scat_source
C C 0.0033 0.0016 'International Tables Vol C Tables 4.2.6.8 and 6.1.1.4'
H H 0.0000 0.0000 'International Tables Vol C Tables 4.2.6.8 and 6.1.1.4'
N N 0.0061 0.0033 'International Tables Vol C Tables 4.2.6.8 and 6.1.1.4'
O O 0.0106 0.0060 'International Tables Vol C Tables 4.2.6.8 and 6.1.1.4'
Os Os -1.2165 7.6030 'International Tables Vol C Tables 4.2.6.8 and 6.1.1.4'

loop_
_geom_angle_atom_site_label_1
_geom_angle_atom_site_label_2
_geom_angle_atom_site_label_3
_geom_angle
N3 Os N1 102.90(12)
N3 Os O1 95.59(10)
N1 Os O1 79.75(10)
N3 Os N2 98.84(12)
N1 Os N2 156.45(11)
O1 Os N2 89.28(10)
N3 Os O3 78.75(10)
N1 Os O3 99.78(10)
O1 Os O3 174.11(9)
N2 Os O3 93.20(9)
N3 Os O2 175.27(11)
N1 Os O2 81.65(11)
O1 Os O2 86.44(9)
N2 Os O2 76.89(11)
O3 Os O2 99.32(9)
C1 O1 Os 112.49(19)
C6 N1 C9 118.4(3)
C6 N1 Os 111.7(2)
C9 N1 Os 127.3(2)
O1 C1 C6 116.3(3)
O1 C1 C2 123.0(3)
C6 C1 C2 120.7(3)
C3 C2 C1 116.4(3)
C3 C2 C7 123.2(3)
C1 C2 C7 120.3(3)
C2 C3 C4 124.2(3)
C5 C4 C3 118.5(3)
C5 C4 C8 121.2(3)
C3 C4 C8 120.2(3)
C4 C5 C6 120.0(3)
N1 C6 C5 126.3(3)
N1 C6 C1 113.5(3)
C5 C6 C1 120.1(3)
C17 C7 C2 111.2(3)
C17 C7 C15 108.2(3)
C2 C7 C15 111.1(3)
C17 C7 C16 108.0(3)
C2 C7 C16 108.7(3)
C15 C7 C16 109.6(3)
C19 C8 C4 112.3(3)
C19 C8 C18 107.6(3)
C4 C8 C18 111.5(3)
C19 C8 C20 108.6(3)
C4 C8 C20 108.0(3)
C18 C8 C20 108.7(3)
C14 C9 C10 119.8(3)
C14 C9 N1 120.1(3)
C10 C9 N1 120.1(3)
C11 C10 C9 119.3(3)
C12 C11 C10 120.8(4)
C13 C12 C11 119.5(3)
C12 C13 C14 120.9(3)
C9 C14 C13 119.7(3)
C21 O2 Os 117.4(2)
C26 N2 C29 118.0(3)
C26 N2 Os 116.2(2)
C29 N2 Os 121.8(2)
O2 C21 C22 123.6(3)
O2 C21 C26 115.3(3)
C22 C21 C26 121.1(3)
C23 C22 C21 116.2(3)
C23 C22 C27 122.7(3)
C21 C22 C27 120.9(3)
C22 C23 C24 124.3(3)
C25 C24 C23 118.5(3)
C25 C24 C28 122.3(3)
C23 C24 C28 119.1(3)
C24 C25 C26 119.9(3)
N2 C26 C25 126.9(3)
N2 C26 C21 113.1(3)
C25 C26 C21 120.0(3)
C37 C27 C35 107.3(3)
C37 C27 C36 108.6(3)
C35 C27 C36 109.4(3)
C37 C27 C22 111.4(3)
C35 C27 C22 111.5(3)
C36 C27 C22 108.5(3)
C38 C28 C39 108.3(4)
C38 C28 C40 108.0(4)
C39 C28 C40 109.2(3)
C38 C28 C24 112.9(3)
C39 C28 C24 109.9(3)
C40 C28 C24 108.5(3)
C30 C29 C34 119.7(3)
C30 C29 N2 121.0(3)
C34 C29 N2 119.1(3)
C29 C30 C31 119.1(4)
C32 C31 C30 120.7(4)
C31 C32 C33 120.6(4)
C32 C33 C34 119.4(5)
C33 C34 C29 120.5(4)
C41 O3 Os 113.28(19)
C46 N3 C49 118.3(3)
C46 N3 Os 116.4(2)
C49 N3 Os 125.2(2)
O3 C41 C46 116.5(3)
O3 C41 C42 124.2(3)
C46 C41 C42 119.3(3)
C43 C42 C41 116.1(3)
C43 C42 C47 121.7(3)
C41 C42 C47 122.0(3)
C42 C43 C44 124.9(3)
C45 C44 C43 118.2(3)
C45 C44 C48 122.4(3)
C43 C44 C48 119.5(3)
C44 C45 C46 118.7(3)
N3 C46 C41 112.0(3)
N3 C46 C45 125.2(3)
C41 C46 C45 122.8(3)
C57 C47 C42 112.6(3)
C57 C47 C55 107.6(3)
C42 C47 C55 110.8(3)
C57 C47 C56 108.5(3)
C42 C47 C56 107.5(3)
C55 C47 C56 109.7(3)
C59 C48 C58 107.8(3)
C59 C48 C44 112.1(3)
C58 C48 C44 109.8(3)
C59 C48 C60 109.0(3)
C58 C48 C60 109.2(3)
C44 C48 C60 108.8(3)
C50 C49 C54 120.5(3)
C50 C49 N3 120.8(3)
C54 C49 N3 118.6(3)
C51 C50 C49 119.4(4)
C52 C51 C50 120.3(3)
C53 C52 C51 120.2(4)
C52 C53 C54 120.8(4)
C53 C54 C49 118.8(3)

loop_
_geom_bond_atom_site_label_1
_geom_bond_atom_site_label_2
_geom_bond_distance
Os N3 1.940(3)
Os N1 1.986(3)
Os O1 1.994(2)
Os N2 2.024(3)
Os O3 2.026(2)
Os O2 2.027(2)
O1 C1 1.323(4)
N1 C6 1.385(4)
N1 C9 1.418(4)
C1 C6 1.413(5)
C1 C2 1.423(4)
C2 C3 1.379(5)
C2 C7 1.535(5)
C3 C4 1.417(5)
C4 C5 1.376(5)
C4 C8 1.530(5)
C5 C6 1.411(5)
C7 C17 1.531(5)
C7 C15 1.538(5)
C7 C16 1.544(5)
C8 C19 1.527(5)
C8 C18 1.532(5)
C8 C20 1.538(5)
C9 C14 1.381(5)
C9 C10 1.413(5)
C10 C11 1.388(5)
C11 C12 1.386(5)
C12 C13 1.376(5)
C13 C14 1.399(5)
O2 C21 1.315(4)
N2 C26 1.376(4)
N2 C29 1.432(4)
C21 C22 1.411(5)
C21 C26 1.415(5)
C22 C23 1.382(5)
C22 C27 1.538(5)
C23 C24 1.415(5)
C24 C25 1.371(5)
C24 C28 1.534(5)
C25 C26 1.412(4)
C27 C37 1.527(5)
C27 C35 1.529(6)
C27 C36 1.531(5)
C28 C38 1.511(6)
C28 C39 1.530(6)
C28 C40 1.532(5)
C29 C30 1.382(5)
C29 C34 1.398(5)
C30 C31 1.394(6)
C31 C32 1.371(7)
C32 C33 1.377(7)
C33 C34 1.380(5)
O3 C41 1.330(4)
N3 C46 1.390(4)
N3 C49 1.444(4)
C41 C46 1.403(4)
C41 C42 1.423(4)
C42 C43 1.387(5)
C42 C47 1.536(5)
C43 C44 1.415(5)
C44 C45 1.380(4)
C44 C48 1.537(5)
C45 C46 1.403(4)
C47 C57 1.528(5)
C47 C55 1.537(5)
C47 C56 1.544(5)
C48 C59 1.524(5)
C48 C58 1.530(5)
C48 C60 1.543(5)
C49 C50 1.387(5)
C49 C54 1.395(5)
C50 C51 1.385(5)
C51 C52 1.382(5)
C52 C53 1.369(5)
C53 C54 1.392(5)

loop_
_geom_torsion_atom_site_label_1
_geom_torsion_atom_site_label_2
_geom_torsion_atom_site_label_3
_geom_torsion_atom_site_label_4
_geom_torsion
N3 Os O1 C1 123.5(2)
N1 Os O1 C1 21.4(2)
N2 Os O1 C1 -137.7(2)
O3 Os O1 C1 107.4(9)
O2 Os O1 C1 -60.8(2)
N3 Os N1 C6 -114.8(2)
O1 Os N1 C6 -21.4(2)
N2 Os N1 C6 42.1(4)
O3 Os N1 C6 164.6(2)
O2 Os N1 C6 66.5(2)
N3 Os N1 C9 83.6(3)
O1 Os N1 C9 177.0(3)
N2 Os N1 C9 -119.5(3)
O3 Os N1 C9 3.0(3)
O2 Os N1 C9 -95.1(3)
Os O1 C1 C6 -17.5(4)
Os O1 C1 C2 162.7(3)
O1 C1 C2 C3 -177.6(3)
C6 C1 C2 C3 2.6(5)
O1 C1 C2 C7 -2.8(5)
C6 C1 C2 C7 177.5(3)
C1 C2 C3 C4 -0.2(5)
C7 C2 C3 C4 -174.9(3)
C2 C3 C4 C5 -1.1(5)
C2 C3 C4 C8 174.8(3)
C3 C4 C5 C6 0.0(5)
C8 C4 C5 C6 -175.9(3)
C9 N1 C6 C5 5.0(5)
Os N1 C6 C5 -158.4(3)
C9 N1 C6 C1 -178.2(3)
Os N1 C6 C1 18.4(4)
C4 C5 C6 N1 179.0(3)
C4 C5 C6 C1 2.4(5)
O1 C1 C6 N1 -0.6(4)
C2 C1 C6 N1 179.2(3)
O1 C1 C6 C5 176.4(3)
C2 C1 C6 C5 -3.8(5)
C3 C2 C7 C17 -9.0(5)
C1 C2 C7 C17 176.5(3)
C3 C2 C7 C15 -129.6(3)
C1 C2 C7 C15 55.9(4)
C3 C2 C7 C16 109.8(4)
C1 C2 C7 C16 -64.7(4)
C5 C4 C8 C19 -154.1(3)
C3 C4 C8 C19 30.1(4)
C5 C4 C8 C18 -33.2(5)
C3 C4 C8 C18 151.0(3)
C5 C4 C8 C20 86.2(4)
C3 C4 C8 C20 -89.6(4)
C6 N1 C9 C14 -119.5(4)
Os N1 C9 C14 41.1(4)
C6 N1 C9 C10 57.5(4)
Os N1 C9 C10 -142.0(3)
C14 C9 C10 C11 1.8(5)
N1 C9 C10 C11 -175.1(3)
C9 C10 C11 C12 -1.8(5)
C10 C11 C12 C13 -0.3(6)
C11 C12 C13 C14 2.4(5)
C10 C9 C14 C13 0.2(5)
N1 C9 C14 C13 177.2(3)
C12 C13 C14 C9 -2.4(5)
N3 Os O2 C21 34.7(13)
N1 Os O2 C21 -161.1(2)
O1 Os O2 C21 -80.9(2)
N2 Os O2 C21 9.2(2)
O3 Os O2 C21 100.3(2)
N3 Os N2 C26 172.8(2)
N1 Os N2 C26 15.6(4)
O1 Os N2 C26 77.2(2)
O3 Os N2 C26 -108.1(2)
O2 Os N2 C26 -9.3(2)
N3 Os N2 C29 15.7(3)
N1 Os N2 C29 -141.5(3)
O1 Os N2 C29 -79.8(3)
O3 Os N2 C29 94.8(3)
O2 Os N2 C29 -166.3(3)
Os O2 C21 C22 171.6(3)
Os O2 C21 C26 -7.6(4)
O2 C21 C22 C23 -177.6(3)
C26 C21 C22 C23 1.5(5)
O2 C21 C22 C27 -3.3(5)
C26 C21 C22 C27 175.8(3)
C21 C22 C23 C24 -1.1(5)
C27 C22 C23 C24 -175.3(3)
C22 C23 C24 C25 -0.5(5)
C22 C23 C24 C28 176.7(3)
C23 C24 C25 C26 1.6(5)
C28 C24 C25 C26 -175.4(3)
C29 N2 C26 C25 -13.0(5)
Os N2 C26 C25 -171.0(3)
C29 N2 C26 C21 166.2(3)
Os N2 C26 C21 8.2(3)
C24 C25 C26 N2 177.9(3)
C24 C25 C26 C21 -1.2(5)
O2 C21 C26 N2 -0.5(4)
C22 C21 C26 N2 -179.6(3)
O2 C21 C26 C25 178.8(3)
C22 C21 C26 C25 -0.4(5)
C23 C22 C27 C37 -11.4(5)
C21 C22 C27 C37 174.6(3)
C23 C22 C27 C35 -131.4(4)
C21 C22 C27 C35 54.7(4)
C23 C22 C27 C36 108.0(4)
C21 C22 C27 C36 -65.9(4)
C25 C24 C28 C38 -6.9(5)
C23 C24 C28 C38 176.1(4)
C25 C24 C28 C39 -127.9(4)
C23 C24 C28 C39 55.1(5)
C25 C24 C28 C40 112.8(4)
C23 C24 C28 C40 -64.3(4)
C26 N2 C29 C30 124.5(4)
Os N2 C29 C30 -78.8(4)
C26 N2 C29 C34 -60.1(4)
Os N2 C29 C34 96.6(4)
C34 C29 C30 C31 -1.2(6)
N2 C29 C30 C31 174.2(4)
C29 C30 C31 C32 0.7(7)
C30 C31 C32 C33 0.0(7)
C31 C32 C33 C34 -0.4(7)
C32 C33 C34 C29 -0.1(6)
C30 C29 C34 C33 0.9(6)
N2 C29 C34 C33 -174.6(3)
N3 Os O3 C41 15.5(2)
N1 Os O3 C41 116.8(2)
O1 Os O3 C41 31.8(10)
N2 Os O3 C41 -82.9(2)
O2 Os O3 C41 -160.1(2)
N1 Os N3 C46 -112.3(2)
O1 Os N3 C46 167.0(2)
N2 Os N3 C46 76.8(2)
O3 Os N3 C46 -14.7(2)
O2 Os N3 C46 51.7(13)
N1 Os N3 C49 65.4(3)
O1 Os N3 C49 -15.3(3)
N2 Os N3 C49 -105.4(3)
O3 Os N3 C49 163.0(3)
O2 Os N3 C49 -130.6(11)
Os O3 C41 C46 -14.0(4)
Os O3 C41 C42 166.0(3)
O3 C41 C42 C43 -178.8(3)
C46 C41 C42 C43 1.2(5)
O3 C41 C42 C47 -4.1(5)
C46 C41 C42 C47 175.9(3)
C41 C42 C43 C44 -0.4(5)
C47 C42 C43 C44 -175.1(3)
C42 C43 C44 C45 -0.7(5)
C42 C43 C44 C48 178.6(3)
C43 C44 C45 C46 1.0(5)
C48 C44 C45 C46 -178.3(3)
C49 N3 C46 C41 -166.3(3)
Os N3 C46 C41 11.6(4)
C49 N3 C46 C45 16.8(5)
Os N3 C46 C45 -165.3(3)
O3 C41 C46 N3 2.1(4)
C42 C41 C46 N3 -177.9(3)
O3 C41 C46 C45 179.1(3)
C42 C41 C46 C45 -0.9(5)
C44 C45 C46 N3 176.3(3)
C44 C45 C46 C41 -0.3(5)
C43 C42 C47 C57 -10.3(5)
C41 C42 C47 C57 175.3(3)
C43 C42 C47 C55 -130.9(4)
C41 C42 C47 C55 54.7(4)
C43 C42 C47 C56 109.1(4)
C41 C42 C47 C56 -65.3(4)
C45 C44 C48 C59 7.9(5)
C43 C44 C48 C59 -171.4(3)
C45 C44 C48 C58 127.7(3)
C43 C44 C48 C58 -51.6(4)
C45 C44 C48 C60 -112.8(4)
C43 C44 C48 C60 67.9(4)
C46 N3 C49 C50 -110.8(4)
Os N3 C49 C50 71.5(4)
C46 N3 C49 C54 71.4(4)
Os N3 C49 C54 -106.3(3)
C54 C49 C50 C51 -0.1(5)
N3 C49 C50 C51 -177.9(3)
C49 C50 C51 C52 0.2(5)
C50 C51 C52 C53 -0.2(5)
C51 C52 C53 C54 0.1(5)
C52 C53 C54 C49 -0.1(5)
C50 C49 C54 C53 0.1(5)
N3 C49 C54 C53 177.9(3)
